data_4069960
loop_
_publ_author_name
'Sit, Mei-Mei'
'Chan, Hoi-Shan'
'Xie, Zuowei'

_publ_section_title
;
 Metallacarboranes Incorporating anarachno-\h6-C2B9Ligand
;
_journal_issue 20
_journal_name_full Organometallics
_journal_page_first 5998
_journal_paper_doi 10.1021/om900537j
_journal_volume 28
_journal_year 2009
_chemical_formula_sum 'C52 H104 B18 Na3 O8 Zr2'
_chemical_formula_weight 1303.34
_chemical_name_systematic
; 
 ? 
;
_space_group_IT_number 13
_symmetry_cell_setting monoclinic
_symmetry_space_group_name_Hall '-P 2yac'
_symmetry_space_group_name_H-M 'P 1 2/n 1'
_atom_sites_solution_hydrogens geom
_atom_sites_solution_primary direct
_atom_sites_solution_secondary difmap
_audit_creation_method SHELXL-97
_cell_angle_alpha 90.00
_cell_angle_beta 92.8190(10)
_cell_angle_gamma 90.00
_cell_formula_units_Z 2
_cell_length_a 15.2089(5)
_cell_length_b 10.9713(3)
_cell_length_c 22.5850(7)
_cell_measurement_temperature 296(2)
_cell_volume 3764.0(2)
_computing_cell_refinement 'BRUKER KAPPA APEXII DUO DIFFRACTOMETER'
_computing_data_collection 'BRUKER KAPPA APEXII DUO DIFFRACTOMETER'
_computing_data_reduction 'BRUKER KAPPA APEXII DUO DIFFRACTOMETER'
_computing_molecular_graphics 'SIEMENS SHELXTL'
_computing_publication_material 'SIEMENS SHELXTL'
_computing_structure_refinement 'SHELXL-97 (Sheldrick, 2008)'
_computing_structure_solution 'SHELXS-97 (Sheldrick, 2008)'
_diffrn_ambient_temperature 296(2)
_diffrn_measured_fraction_theta_full 0.998
_diffrn_measured_fraction_theta_max 0.998
_diffrn_measurement_device_type 'BRUKER KAPPA APEXII DUO DIFFRACTOMETER'
_diffrn_measurement_method 'OMEGA SCAN'
_diffrn_radiation_monochromator graphite
_diffrn_radiation_source 'fine-focus sealed tube'
_diffrn_radiation_type MoK\a
_diffrn_radiation_wavelength 0.71073
_diffrn_reflns_av_R_equivalents 0.0703
_diffrn_reflns_av_sigmaI/netI 0.0750
_diffrn_reflns_limit_h_max 16
_diffrn_reflns_limit_h_min -18
_diffrn_reflns_limit_k_max 13
_diffrn_reflns_limit_k_min -12
_diffrn_reflns_limit_l_max 26
_diffrn_reflns_limit_l_min -25
_diffrn_reflns_number 35264
_diffrn_reflns_theta_full 25.00
_diffrn_reflns_theta_max 25.00
_diffrn_reflns_theta_min 1.58
_exptl_absorpt_coefficient_mu 0.336
_exptl_absorpt_correction_T_max 1.0000
_exptl_absorpt_correction_T_min 0.764452
_exptl_absorpt_correction_type multi-scan
_exptl_absorpt_process_details 'SADABS (Sheldrick, 1996)'
_exptl_crystal_colour orange
_exptl_crystal_density_diffrn 1.150
_exptl_crystal_density_method 'not measured'
_exptl_crystal_description block
_exptl_crystal_F_000 1366
_exptl_crystal_size_max 0.40
_exptl_crystal_size_mid 0.30
_exptl_crystal_size_min 0.20
_platon_squeeze_details
;
;
_refine_diff_density_max 0.520
_refine_diff_density_min -0.382
_refine_diff_density_rms 0.076
_refine_ls_extinction_method none
_refine_ls_goodness_of_fit_ref 0.950
_refine_ls_hydrogen_treatment riding
_refine_ls_matrix_type full
_refine_ls_number_parameters 411
_refine_ls_number_reflns 6607
_refine_ls_number_restraints 95
_refine_ls_restrained_S_all 0.963
_refine_ls_R_factor_all 0.1230
_refine_ls_R_factor_gt 0.0691
_refine_ls_shift/su_max 0.009
_refine_ls_shift/su_mean 0.001
_refine_ls_structure_factor_coef Fsqd
_refine_ls_weighting_details 'calc w=1/[\s^2^(Fo^2^)+(0.1241P)^2^+0.0000P] where P=(Fo^2^+2Fc^2^)/3'
_refine_ls_weighting_scheme calc
_refine_ls_wR_factor_gt 0.1834
_refine_ls_wR_factor_ref 0.2058
_reflns_number_gt 3512
_reflns_number_total 6607
_reflns_threshold_expression >2sigma(I)
_cod_data_source_file om900537j_si_001.cif
_cod_data_source_block 3
_cod_depositor_comments
;
The following automatic conversions were performed:

'_symmetry_cell_setting' value 'Monoclinic' changed to 'monoclinic'
according to /home/saulius/struct/CIF-dictionaries/cif_core.dic
dictionary named 'cif_core.dic' version 2.4.2 from
2011-04-26.

'_exptl_absorpt_correction_type' value 'Multi-scan'
changed to 'multi-scan' according to
/home/saulius/struct/CIF-dictionaries/cif_core.dic dictionary named
'cif_core.dic' version 2.4.2 from 2011-04-26.

Automatic conversion script
Id: cif_fix_values 1715 2011-07-08 13:25:40Z adriana 
;
_cod_original_sg_symbol_H-M P2/n
_cod_database_code 4069960

loop_
_symmetry_equiv_pos_as_xyz
'x, y, z'
'-x+1/2, y, -z+1/2'
'-x, -y, -z'
'x-1/2, -y, z-1/2'

loop_
_atom_site_label
_atom_site_type_symbol
_atom_site_fract_x
_atom_site_fract_y
_atom_site_fract_z
_atom_site_U_iso_or_equiv
_atom_site_adp_type
_atom_site_occupancy
_atom_site_symmetry_multiplicity
_atom_site_calc_flag
_atom_site_refinement_flags
_atom_site_disorder_assembly
_atom_site_disorder_group
Zr1 Zr 0.63323(3) 0.82281(5) 0.22629(2) 0.0615(2) Uani 1 1 d . . .
Na1 Na 0.7500 0.5454(3) 0.2500 0.1279(16) Uani 1 2 d S . .
Na2 Na 0.6870(2) 0.7810(3) 0.50376(12) 0.1117(9) Uani 1 1 d . A .
B2 B 0.5421(5) 0.9004(8) 0.3210(3) 0.096(3) Uani 1 1 d . . .
H2 H 0.4864 0.9511 0.3002 0.115 Uiso 1 1 calc R . .
B4 B 0.7172(5) 0.9191(5) 0.3147(3) 0.0668(17) Uani 1 1 d . . .
H4 H 0.7803 0.9630 0.3059 0.080 Uiso 1 1 calc R . .
B5 B 0.7174(4) 0.7554(5) 0.3192(3) 0.0614(16) Uani 1 1 d . . .
H5 H 0.7786 0.7092 0.3080 0.074 Uiso 1 1 calc R . .
B6 B 0.6188(4) 0.6730(6) 0.3066(3) 0.0678(17) Uani 1 1 d . . .
H6 H 0.6259 0.5787 0.2910 0.081 Uiso 1 1 calc R . .
B7 B 0.5390(5) 0.7268(8) 0.3574(4) 0.091(2) Uani 1 1 d . . .
H7 H 0.4864 0.6748 0.3777 0.109 Uiso 1 1 calc R . .
B8 B 0.5933(5) 0.8474(8) 0.3987(3) 0.089(2) Uani 1 1 d . . .
H8 H 0.5648 0.8653 0.4417 0.107 Uiso 1 1 calc R . .
B9 B 0.6355(5) 0.9752(7) 0.3630(3) 0.085(2) Uani 1 1 d . . .
H9 H 0.6333 1.0615 0.3876 0.102 Uiso 1 1 calc R . .
B10 B 0.7070(4) 0.8511(6) 0.3867(3) 0.0675(17) Uani 1 1 d . . .
H10 H 0.7585 0.8624 0.4221 0.081 Uiso 1 1 calc R . .
B11 B 0.6528(4) 0.7117(6) 0.3819(3) 0.0693(17) Uani 1 1 d . . .
H11 H 0.6733 0.6416 0.4145 0.083 Uiso 1 1 calc R . .
C1 C 0.5325(3) 0.7591(6) 0.2911(3) 0.0783(17) Uani 1 1 d . . .
C3 C 0.6273(4) 0.9788(5) 0.2912(3) 0.0800(17) Uani 1 1 d . . .
H3 H 0.6192 1.0631 0.2652 0.096 Uiso 1 1 calc R . .
C11 C 0.4536(4) 0.7255(9) 0.2504(3) 0.108(2) Uani 1 1 d . . .
C12 C 0.4360(5) 0.5830(11) 0.2506(4) 0.163(5) Uani 1 1 d . . .
H12A H 0.4176 0.5587 0.2889 0.244 Uiso 1 1 calc R . .
H12B H 0.4890 0.5406 0.2420 0.244 Uiso 1 1 calc R . .
H12C H 0.3906 0.5636 0.2210 0.244 Uiso 1 1 calc R . .
C13 C 0.3683(5) 0.8020(12) 0.2657(4) 0.180(6) Uani 1 1 d . . .
H13A H 0.3481 0.7761 0.3033 0.270 Uiso 1 1 calc R . .
H13B H 0.3227 0.7889 0.2354 0.270 Uiso 1 1 calc R . .
H13C H 0.3828 0.8872 0.2675 0.270 Uiso 1 1 calc R . .
C14 C 0.4824(4) 0.7654(9) 0.1909(3) 0.095(2) Uani 1 1 d . . .
C15 C 0.4909(5) 0.8880(10) 0.1746(4) 0.114(3) Uani 1 1 d . . .
H15 H 0.4629 0.9535 0.1917 0.137 Uiso 1 1 calc R . .
C16 C 0.5501(6) 0.8960(9) 0.1270(4) 0.118(3) Uani 1 1 d . . .
H16 H 0.5666 0.9667 0.1077 0.141 Uiso 1 1 calc R . .
C17 C 0.5772(5) 0.7819(9) 0.1157(3) 0.108(3) Uani 1 1 d . . .
H17 H 0.6162 0.7613 0.0868 0.130 Uiso 1 1 calc R . .
C18 C 0.5370(5) 0.6949(7) 0.1550(3) 0.103(2) Uani 1 1 d . . .
H18 H 0.5455 0.6110 0.1563 0.124 Uiso 1 1 calc R . .
O1 O 0.7945(6) 0.6490(8) 0.5382(4) 0.183(3) Uani 1 1 d D . .
C21 C 0.8834(9) 0.6846(17) 0.5534(11) 0.164(9) Uani 0.50 1 d PDU A 1
H21A H 0.8953 0.6928 0.5958 0.196 Uiso 0.50 1 calc PR A 1
H21B H 0.9007 0.7581 0.5331 0.196 Uiso 0.50 1 calc PR A 1
C22 C 0.9237(17) 0.569(2) 0.5279(14) 0.266(15) Uani 0.50 1 d PDU A 1
H22A H 0.9216 0.5725 0.4849 0.320 Uiso 0.50 1 calc PR A 1
H22B H 0.9848 0.5608 0.5420 0.320 Uiso 0.50 1 calc PR A 1
C23 C 0.8704(16) 0.4601(17) 0.5485(12) 0.188(9) Uani 0.50 1 d PDU A 1
H23A H 0.8985 0.4197 0.5826 0.225 Uiso 0.50 1 calc PR A 1
H23B H 0.8585 0.4014 0.5170 0.225 Uiso 0.50 1 calc PR A 1
C24 C 0.787(2) 0.530(2) 0.564(2) 0.43(4) Uani 0.50 1 d PDU A 1
H24A H 0.7347 0.4891 0.5485 0.514 Uiso 0.50 1 calc PR A 1
H24B H 0.7840 0.5369 0.6070 0.514 Uiso 0.50 1 calc PR A 1
C21' C 0.884(2) 0.676(4) 0.557(4) 0.69(9) Uani 0.50 1 d PDU A 2
H21C H 0.8887 0.7473 0.5825 0.826 Uiso 0.50 1 calc PR A 2
H21D H 0.9221 0.6843 0.5243 0.826 Uiso 0.50 1 calc PR A 2
C22' C 0.9015(18) 0.557(3) 0.5920(13) 0.241(13) Uani 0.50 1 d PDU A 2
H22C H 0.9496 0.5129 0.5753 0.290 Uiso 0.50 1 calc PR A 2
H22D H 0.9181 0.5759 0.6331 0.290 Uiso 0.50 1 calc PR A 2
C23' C 0.818(2) 0.479(3) 0.5888(12) 0.250(14) Uani 0.50 1 d PDU A 2
H23C H 0.7759 0.5028 0.6175 0.300 Uiso 0.50 1 calc PR A 2
H23D H 0.8302 0.3924 0.5916 0.300 Uiso 0.50 1 calc PR A 2
C24' C 0.792(2) 0.5207(13) 0.5254(11) 0.248(15) Uani 0.50 1 d PDU A 2
H24C H 0.8342 0.4968 0.4969 0.297 Uiso 0.50 1 calc PR A 2
H24D H 0.7333 0.4932 0.5123 0.297 Uiso 0.50 1 calc PR A 2
O2 O 0.7268(6) 0.9517(6) 0.5536(3) 0.144(2) Uani 1 1 d D . .
C25 C 0.6621(8) 1.0449(14) 0.5560(6) 0.215(6) Uani 1 1 d D A .
H25A H 0.6308 1.0370 0.5922 0.258 Uiso 1 1 calc R . .
H25B H 0.6198 1.0366 0.5227 0.258 Uiso 1 1 calc R . .
C26 C 0.7058(13) 1.1702(16) 0.5541(10) 0.270(9) Uani 1 1 d D . .
H26A H 0.6911 1.2114 0.5170 0.324 Uiso 1 1 calc R A .
H26B H 0.6883 1.2211 0.5867 0.324 Uiso 1 1 calc R . .
C27 C 0.8028(13) 1.1405(14) 0.5601(10) 0.308(13) Uani 1 1 d D A .
H27A H 0.8276 1.1694 0.5979 0.370 Uiso 1 1 calc R . .
H27B H 0.8336 1.1800 0.5287 0.370 Uiso 1 1 calc R . .
C28 C 0.8127(8) 1.0025(16) 0.5558(7) 0.261(9) Uani 1 1 d D A .
H28A H 0.8428 0.9810 0.5204 0.313 Uiso 1 1 calc R . .
H28B H 0.8468 0.9718 0.5901 0.313 Uiso 1 1 calc R . .
O3 O 0.5806(5) 0.7092(7) 0.5599(3) 0.155(2) Uani 1 1 d D . .
C29 C 0.5601(14) 0.759(2) 0.6139(7) 0.368(14) Uani 1 1 d D A .
H29A H 0.5481 0.8456 0.6098 0.442 Uiso 1 1 calc R . .
H29B H 0.6083 0.7478 0.6431 0.442 Uiso 1 1 calc R . .
C30 C 0.4793(11) 0.6919(12) 0.6318(7) 0.220(7) Uani 1 1 d D . .
H30A H 0.4418 0.7449 0.6539 0.264 Uiso 1 1 calc R A .
H30B H 0.4955 0.6219 0.6563 0.264 Uiso 1 1 calc R . .
C31 C 0.4332(9) 0.6520(15) 0.5745(8) 0.245(8) Uani 1 1 d D A .
H31A H 0.4067 0.5720 0.5781 0.294 Uiso 1 1 calc R . .
H31B H 0.3884 0.7100 0.5611 0.294 Uiso 1 1 calc R . .
C32 C 0.5087(10) 0.650(2) 0.5342(6) 0.390(18) Uani 1 1 d D A .
H32A H 0.5243 0.5659 0.5260 0.468 Uiso 1 1 calc R . .
H32B H 0.4913 0.6888 0.4970 0.468 Uiso 1 1 calc R . .
O4 O 0.8141(6) 0.3992(6) 0.3091(3) 0.183(3) Uani 1 1 d D . .
C33 C 0.7957(10) 0.3841(15) 0.3691(5) 0.220(6) Uani 1 1 d D . .
H33A H 0.7329 0.3791 0.3743 0.264 Uiso 1 1 calc R . .
H33B H 0.8206 0.4497 0.3934 0.264 Uiso 1 1 calc R . .
C34 C 0.8411(12) 0.2642(14) 0.3831(6) 0.237(7) Uani 1 1 d D . .
H34A H 0.7975 0.1998 0.3835 0.284 Uiso 1 1 calc R . .
H34B H 0.8702 0.2685 0.4222 0.284 Uiso 1 1 calc R . .
C35 C 0.9082(10) 0.2338(11) 0.3380(6) 0.204(6) Uani 1 1 d D . .
H35A H 0.9673 0.2567 0.3518 0.245 Uiso 1 1 calc R . .
H35B H 0.9069 0.1482 0.3274 0.245 Uiso 1 1 calc R . .
C36 C 0.8741(10) 0.3127(11) 0.2882(6) 0.259(10) Uani 1 1 d D . .
H36A H 0.9227 0.3546 0.2708 0.310 Uiso 1 1 calc R . .
H36B H 0.8449 0.2627 0.2577 0.310 Uiso 1 1 calc R . .

loop_
_atom_site_aniso_label
_atom_site_aniso_U_11
_atom_site_aniso_U_22
_atom_site_aniso_U_33
_atom_site_aniso_U_23
_atom_site_aniso_U_13
_atom_site_aniso_U_12
Zr1 0.0503(4) 0.0719(4) 0.0618(4) 0.0003(3) -0.0012(2) 0.0056(3)
Na1 0.127(4) 0.063(2) 0.199(4) 0.000 0.053(3) 0.000
Na2 0.101(2) 0.140(2) 0.0938(19) 0.0153(16) 0.0095(16) 0.0115(17)
B2 0.075(6) 0.138(7) 0.074(5) -0.001(5) 0.003(4) 0.048(5)
B4 0.069(4) 0.064(4) 0.068(4) -0.015(3) 0.012(3) -0.002(3)
B5 0.045(4) 0.060(4) 0.080(4) -0.006(3) 0.007(3) 0.004(3)
B6 0.044(4) 0.082(4) 0.077(4) 0.000(3) 0.002(3) -0.011(3)
B7 0.055(5) 0.126(6) 0.092(6) 0.010(5) 0.019(4) -0.014(4)
B8 0.071(5) 0.124(7) 0.072(5) 0.012(4) 0.014(4) 0.017(4)
B9 0.090(6) 0.074(5) 0.091(5) -0.013(4) 0.013(4) 0.025(4)
B10 0.056(4) 0.075(4) 0.072(4) -0.004(3) 0.006(3) 0.008(3)
B11 0.056(4) 0.079(4) 0.074(4) 0.007(3) 0.007(3) -0.001(3)
C1 0.039(3) 0.112(5) 0.084(4) 0.008(4) 0.007(3) 0.001(3)
C3 0.090(5) 0.073(4) 0.077(4) 0.000(3) 0.007(3) 0.027(3)
C11 0.049(4) 0.181(8) 0.093(5) -0.007(5) 0.001(4) -0.014(4)
C12 0.078(6) 0.282(13) 0.126(7) 0.022(7) -0.021(5) -0.096(7)
C13 0.039(4) 0.362(19) 0.139(8) -0.014(8) 0.003(5) 0.029(7)
C14 0.049(4) 0.151(7) 0.084(5) -0.003(5) -0.008(4) -0.003(4)
C15 0.090(6) 0.171(8) 0.080(5) 0.005(5) -0.021(4) 0.032(6)
C16 0.133(8) 0.126(7) 0.090(6) 0.004(5) -0.033(5) -0.004(6)
C17 0.095(6) 0.167(8) 0.062(4) -0.019(5) -0.006(4) -0.044(6)
C18 0.081(5) 0.138(6) 0.089(5) -0.010(5) -0.014(4) -0.039(5)
O1 0.160(7) 0.184(7) 0.199(7) 0.011(5) -0.048(6) 0.042(5)
C21 0.157(12) 0.169(12) 0.163(12) 0.015(8) -0.019(9) 0.008(9)
C22 0.269(17) 0.270(17) 0.262(17) 0.002(10) 0.032(10) 0.005(10)
C23 0.182(12) 0.181(12) 0.197(12) 0.003(9) -0.006(9) 0.020(9)
C24 0.43(4) 0.43(4) 0.43(4) 0.005(10) 0.023(10) 0.001(10)
C21' 0.69(9) 0.69(9) 0.69(9) 0.002(10) 0.031(11) 0.000(10)
C22' 0.241(16) 0.236(15) 0.244(15) 0.012(10) -0.014(10) 0.003(10)
C23' 0.254(17) 0.254(16) 0.242(17) 0.008(10) 0.013(10) -0.001(10)
C24' 0.252(17) 0.240(17) 0.247(17) 0.002(10) -0.030(10) 0.008(10)
O2 0.139(6) 0.155(5) 0.141(5) -0.014(4) 0.014(4) 0.006(5)
C25 0.171(13) 0.226(15) 0.251(15) -0.066(13) 0.054(11) -0.006(13)
C26 0.22(2) 0.27(2) 0.31(2) 0.028(16) -0.049(18) 0.016(16)
C27 0.38(3) 0.140(13) 0.39(3) 0.037(14) -0.19(2) -0.026(15)
C28 0.136(12) 0.34(2) 0.30(2) -0.117(18) 0.026(12) -0.042(14)
O3 0.144(6) 0.198(7) 0.128(5) 0.002(4) 0.044(5) -0.027(5)
C29 0.33(3) 0.53(3) 0.27(2) -0.04(2) 0.20(2) -0.10(3)
C30 0.26(2) 0.215(15) 0.193(14) 0.055(11) 0.099(14) 0.076(12)
C31 0.167(13) 0.292(19) 0.28(2) 0.036(16) 0.072(15) -0.083(12)
C32 0.43(3) 0.59(4) 0.162(13) -0.102(17) 0.097(17) -0.35(3)
O4 0.255(9) 0.145(6) 0.153(6) 0.008(5) 0.061(6) 0.063(6)
C33 0.240(17) 0.260(18) 0.166(13) 0.009(11) 0.083(11) 0.008(14)
C34 0.33(2) 0.212(16) 0.174(14) 0.040(12) 0.030(15) -0.043(16)
C35 0.264(17) 0.143(10) 0.206(14) -0.039(10) 0.016(13) -0.005(10)
C36 0.44(3) 0.144(11) 0.201(13) 0.041(8) 0.140(15) 0.143(13)

loop_
_atom_type_symbol
_atom_type_description
_atom_type_scat_dispersion_real
_atom_type_scat_dispersion_imag
_atom_type_scat_source
C C 0.0033 0.0016 'International Tables Vol C Tables 4.2.6.8 and 6.1.1.4'
H H 0.0000 0.0000 'International Tables Vol C Tables 4.2.6.8 and 6.1.1.4'
Na Na 0.0362 0.0249 'International Tables Vol C Tables 4.2.6.8 and 6.1.1.4'
B B 0.0013 0.0007 'International Tables Vol C Tables 4.2.6.8 and 6.1.1.4'
O O 0.0106 0.0060 'International Tables Vol C Tables 4.2.6.8 and 6.1.1.4'
Zr Zr -2.9673 0.5597 'International Tables Vol C Tables 4.2.6.8 and 6.1.1.4'

loop_
_geom_angle_atom_site_label_1
_geom_angle_atom_site_label_2
_geom_angle_atom_site_label_3
_geom_angle
_geom_angle_site_symmetry_1
_geom_angle_site_symmetry_3
C3 Zr1 C1 76.5(2) . .
C3 Zr1 B6 91.1(2) . .
C1 Zr1 B6 40.2(2) . .
C3 Zr1 C14 109.7(3) . .
C1 Zr1 C14 59.2(2) . .
B6 Zr1 C14 87.3(3) . .
C3 Zr1 C15 91.4(3) . .
C1 Zr1 C15 78.2(3) . .
B6 Zr1 C15 115.2(3) . .
C14 Zr1 C15 32.7(3) . .
C3 Zr1 B5 73.5(2) . .
C1 Zr1 B5 72.8(2) . .
B6 Zr1 B5 41.4(2) . .
C14 Zr1 B5 128.4(2) . .
C15 Zr1 B5 149.7(3) . .
C3 Zr1 C18 142.1(3) . .
C1 Zr1 C18 81.6(2) . .
B6 Zr1 C18 91.6(2) . .
C14 Zr1 C18 32.8(2) . .
C15 Zr1 C18 53.6(3) . .
B5 Zr1 C18 128.3(2) . .
C3 Zr1 B4 37.9(2) . .
C1 Zr1 B4 87.2(2) . .
B6 Zr1 B4 76.1(2) . .
C14 Zr1 B4 141.3(2) . .
C15 Zr1 B4 129.3(3) . .
B5 Zr1 B4 41.6(2) . .
C18 Zr1 B4 167.4(2) . .
C3 Zr1 C17 136.3(3) . .
C1 Zr1 C17 111.1(2) . .
B6 Zr1 C17 123.1(2) . .
C14 Zr1 C17 53.1(2) . .
C15 Zr1 C17 51.5(3) . .
B5 Zr1 C17 150.2(3) . .
C18 Zr1 C17 32.6(2) . .
B4 Zr1 C17 160.0(2) . .
C3 Zr1 C16 106.7(3) . .
C1 Zr1 C16 109.2(3) . .
B6 Zr1 C16 140.4(3) . .
C14 Zr1 C16 53.6(3) . .
C15 Zr1 C16 32.3(2) . .
B5 Zr1 C16 177.9(3) . .
C18 Zr1 C16 52.8(3) . .
B4 Zr1 C16 137.7(3) . .
C17 Zr1 C16 29.5(2) . .
C3 Zr1 B2 38.7(3) . .
C1 Zr1 B2 38.1(3) . .
B6 Zr1 B2 64.3(2) . .
C14 Zr1 B2 80.5(3) . .
C15 Zr1 B2 79.5(3) . .
B5 Zr1 B2 72.3(2) . .
C18 Zr1 B2 111.6(3) . .
B4 Zr1 B2 60.8(2) . .
C17 Zr1 B2 129.8(3) . .
C16 Zr1 B2 109.2(3) . .
C3 Zr1 Na1 125.96(15) . .
C1 Zr1 Na1 89.26(16) . .
B6 Zr1 Na1 51.66(16) . .
C14 Zr1 Na1 106.2(2) . .
C15 Zr1 Na1 136.6(2) . .
B5 Zr1 Na1 52.55(14) . .
C18 Zr1 Na1 83.7(2) . .
B4 Zr1 Na1 90.54(14) . .
C17 Zr1 Na1 97.6(2) . .
C16 Zr1 Na1 127.1(2) . .
B2 Zr1 Na1 114.62(17) . .
O4 Na1 O4 90.3(4) . 2_655
O4 Na1 B6 109.0(3) . 2_655
O4 Na1 B6 112.3(2) 2_655 2_655
O4 Na1 B5 144.4(3) . 2_655
O4 Na1 B5 109.3(2) 2_655 2_655
B6 Na1 B5 36.43(18) 2_655 2_655
O4 Na1 Zr1 108.6(2) . 2_655
O4 Na1 Zr1 152.78(19) 2_655 2_655
B6 Na1 Zr1 43.74(14) 2_655 2_655
B5 Na1 Zr1 44.66(13) 2_655 2_655
O4 Na1 Zr1 152.78(19) . .
O4 Na1 Zr1 108.6(2) 2_655 .
B6 Na1 Zr1 82.25(15) 2_655 .
B5 Na1 Zr1 47.28(13) 2_655 .
Zr1 Na1 Zr1 62.03(6) 2_655 .
O3 Na2 O2 101.1(3) . .
O3 Na2 O1 96.2(3) . .
O2 Na2 O1 100.7(3) . .
O3 Na2 B10 138.4(3) . .
O2 Na2 B10 101.9(2) . .
O1 Na2 B10 112.8(3) . .
O3 Na2 B8 102.6(3) . .
O2 Na2 B8 108.7(3) . .
O1 Na2 B8 140.9(3) . .
B10 Na2 B8 36.8(2) . .
O3 Na2 B11 110.2(3) . .
O2 Na2 B11 136.8(2) . .
O1 Na2 B11 104.5(3) . .
B10 Na2 B11 35.68(19) . .
B8 Na2 B11 36.8(2) . .
C1 B2 C3 110.6(5) . .
C1 B2 B9 130.9(5) . .
C3 B2 B9 53.6(4) . .
C1 B2 B8 96.2(5) . .
C3 B2 B8 102.9(5) . .
B9 B2 B8 54.4(4) . .
C1 B2 B7 46.8(4) . .
C3 B2 B7 130.3(5) . .
B9 B2 B7 103.6(5) . .
B8 B2 B7 52.6(4) . .
C1 B2 Zr1 56.0(3) . .
C3 B2 Zr1 55.3(3) . .
B9 B2 Zr1 97.5(4) . .
B8 B2 Zr1 114.2(4) . .
B7 B2 Zr1 92.7(3) . .
C3 B4 B5 115.5(5) . .
C3 B4 B9 56.7(4) . .
B5 B4 B9 107.8(5) . .
C3 B4 B10 111.2(5) . .
B5 B4 B10 62.3(3) . .
B9 B4 B10 60.2(4) . .
C3 B4 Zr1 61.1(3) . .
B5 B4 Zr1 68.3(3) . .
B9 B4 Zr1 106.4(4) . .
B10 B4 Zr1 118.2(4) . .
B6 B5 B4 120.3(5) . .
B6 B5 B11 60.3(4) . .
B4 B5 B11 107.8(4) . .
B6 B5 B10 108.4(4) . .
B4 B5 B10 58.9(3) . .
B11 B5 B10 56.2(3) . .
B6 B5 Zr1 67.8(3) . .
B4 B5 Zr1 70.1(3) . .
B11 B5 Zr1 116.9(4) . .
B10 B5 Zr1 117.1(3) . .
C1 B6 B5 113.8(5) . .
C1 B6 B11 104.8(5) . .
B5 B6 B11 61.6(4) . .
C1 B6 B7 52.6(4) . .
B5 B6 B7 108.8(5) . .
B11 B6 B7 59.7(4) . .
C1 B6 Zr1 63.8(3) . .
B5 B6 Zr1 70.8(3) . .
B11 B6 Zr1 120.3(4) . .
B7 B6 Zr1 109.6(4) . .
C1 B7 B8 110.0(6) . .
C1 B7 B11 109.6(5) . .
B8 B7 B11 59.8(4) . .
C1 B7 B6 58.0(4) . .
B8 B7 B6 105.3(5) . .
B11 B7 B6 60.0(4) . .
C1 B7 B2 53.5(4) . .
B8 B7 B2 60.7(4) . .
B11 B7 B2 99.6(5) . .
B6 B7 B2 91.1(4) . .
B9 B8 B10 61.8(4) . .
B9 B8 B11 111.4(5) . .
B10 B8 B11 58.5(4) . .
B9 B8 B7 121.2(6) . .
B10 B8 B7 111.4(5) . .
B11 B8 B7 60.1(4) . .
B9 B8 B2 59.5(4) . .
B10 B8 B2 101.7(5) . .
B11 B8 B2 103.7(5) . .
B7 B8 B2 66.6(5) . .
B9 B8 Na2 114.5(5) . .
B10 B8 Na2 71.1(3) . .
B11 B8 Na2 73.9(3) . .
B7 B8 Na2 116.7(4) . .
B2 B8 Na2 172.6(5) . .
C3 B9 B8 117.9(6) . .
C3 B9 B4 54.9(4) . .
B8 B9 B4 106.6(5) . .
C3 B9 B10 109.3(5) . .
B8 B9 B10 59.4(4) . .
B4 B9 B10 59.9(4) . .
C3 B9 B2 58.8(4) . .
B8 B9 B2 66.1(5) . .
B4 B9 B2 94.2(4) . .
B10 B9 B2 104.6(5) . .
B11 B10 B8 61.6(4) . .
B11 B10 B4 111.8(5) . .
B8 B10 B4 106.1(5) . .
B11 B10 B9 111.6(5) . .
B8 B10 B9 58.9(4) . .
B4 B10 B9 59.9(4) . .
B11 B10 B5 60.9(4) . .
B8 B10 B5 103.8(5) . .
B4 B10 B5 58.8(3) . .
B9 B10 B5 104.9(5) . .
B11 B10 Na2 75.1(3) . .
B8 B10 Na2 72.1(3) . .
B4 B10 Na2 171.5(4) . .
B9 B10 Na2 113.4(4) . .
B5 B10 Na2 129.7(4) . .
B10 B11 B8 59.9(4) . .
B10 B11 B7 112.6(5) . .
B8 B11 B7 60.0(4) . .
B10 B11 B6 112.3(5) . .
B8 B11 B6 105.8(5) . .
B7 B11 B6 60.3(4) . .
B10 B11 B5 63.0(4) . .
B8 B11 B5 104.1(4) . .
B7 B11 B5 106.5(5) . .
B6 B11 B5 58.1(3) . .
B10 B11 Na2 69.2(3) . .
B8 B11 Na2 69.3(3) . .
B7 B11 Na2 113.3(4) . .
B6 B11 Na2 173.6(4) . .
B5 B11 Na2 126.4(4) . .
C11 C1 B7 122.9(6) . .
C11 C1 B6 126.1(6) . .
B7 C1 B6 69.3(4) . .
C11 C1 B2 120.9(6) . .
B7 C1 B2 79.7(5) . .
B6 C1 B2 112.9(5) . .
C11 C1 Zr1 102.8(4) . .
B7 C1 Zr1 133.1(4) . .
B6 C1 Zr1 76.0(3) . .
B2 C1 Zr1 85.9(4) . .
B4 C3 B9 68.4(4) . .
B4 C3 B2 108.5(5) . .
B9 C3 B2 67.6(5) . .
B4 C3 Zr1 81.0(3) . .
B9 C3 Zr1 128.9(4) . .
B2 C3 Zr1 86.0(4) . .
C14 C11 C1 102.4(5) . .
C14 C11 C12 110.3(7) . .
C1 C11 C12 111.5(6) . .
C14 C11 C13 108.4(7) . .
C1 C11 C13 111.6(6) . .
C12 C11 C13 112.2(7) . .
C15 C14 C18 107.9(7) . .
C15 C14 C11 123.5(8) . .
C18 C14 C11 123.9(8) . .
C15 C14 Zr1 75.2(4) . .
C18 C14 Zr1 76.3(4) . .
C11 C14 Zr1 95.2(4) . .
C14 C15 C16 109.0(8) . .
C14 C15 Zr1 72.2(4) . .
C16 C15 Zr1 78.9(4) . .
C17 C16 C15 107.0(8) . .
C17 C16 Zr1 74.9(4) . .
C15 C16 Zr1 68.8(4) . .
C16 C17 C18 110.6(8) . .
C16 C17 Zr1 75.5(4) . .
C18 C17 Zr1 70.1(4) . .
C14 C18 C17 105.4(7) . .
C14 C18 Zr1 70.9(4) . .
C17 C18 Zr1 77.2(4) . .
C21 O1 C24 103.9(18) . .
C21 O1 C24' 109.5(16) . .
C24 O1 C24' 36(3) . .
C21 O1 C21' 5.3(18) . .
C24 O1 C21' 99(2) . .
C24' O1 C21' 106(2) . .
C21 O1 Na2 123.9(10) . .
C24 O1 Na2 130.1(15) . .
C24' O1 Na2 122.5(13) . .
C21' O1 Na2 128.5(16) . .
O1 C21 C22 94.3(14) . .
C23 C22 C21 107.7(14) . .
C22 C23 C24 97.8(14) . .
O1 C24 C23 106.0(14) . .
O1 C21' C22' 96.8(16) . .
C23' C22' C21' 109.1(17) . .
C22' C23' C24' 93.2(16) . .
O1 C24' C23' 95.7(17) . .
C28 O2 C25 110.7(10) . .
C28 O2 Na2 124.6(8) . .
C25 O2 Na2 116.6(8) . .
O2 C25 C26 110.0(12) . .
C27 C26 C25 103.2(14) . .
C26 C27 C28 108.0(14) . .
O2 C28 C27 107.3(12) . .
C32 O3 C29 110.5(10) . .
C32 O3 Na2 120.5(7) . .
C29 O3 Na2 123.9(9) . .
O3 C29 C30 105.4(11) . .
C29 C30 C31 105.2(12) . .
C32 C31 C30 100.8(11) . .
O3 C32 C31 110.6(10) . .
C33 O4 C36 113.9(8) . .
C33 O4 Na1 123.3(8) . .
C36 O4 Na1 122.8(7) . .
O4 C33 C34 101.1(9) . .
C33 C34 C35 111.5(10) . .
C36 C35 C34 99.1(10) . .
O4 C36 C35 110.0(9) . .

loop_
_geom_bond_atom_site_label_1
_geom_bond_atom_site_label_2
_geom_bond_distance
_geom_bond_site_symmetry_2
Zr1 C3 2.258(6) .
Zr1 C1 2.280(6) .
Zr1 B6 2.466(6) .
Zr1 C14 2.474(6) .
Zr1 C15 2.512(7) .
Zr1 B5 2.516(6) .
Zr1 C18 2.543(6) .
Zr1 B4 2.547(6) .
Zr1 C17 2.637(6) .
Zr1 C16 2.644(7) .
Zr1 B2 2.742(7) .
Zr1 Na1 3.551(3) .
Na1 O4 2.276(7) .
Na1 O4 2.276(7) 2_655
Na1 B6 2.797(7) 2_655
Na1 B5 2.841(7) 2_655
Na1 Zr1 3.551(3) 2_655
Na2 O3 2.248(7) .
Na2 O2 2.252(7) .
Na2 O1 2.292(8) .
Na2 B10 2.785(7) .
Na2 B8 2.803(8) .
Na2 B11 2.878(7) .
B2 C1 1.695(11) .
B2 C3 1.720(11) .
B2 B9 1.859(12) .
B2 B8 1.972(11) .
B2 B7 2.075(12) .
B4 C3 1.584(9) .
B4 B5 1.799(9) .
B4 B9 1.801(9) .
B4 B10 1.802(9) .
B5 B6 1.763(9) .
B5 B11 1.826(9) .
B5 B10 1.863(9) .
B6 C1 1.641(9) .
B6 B11 1.803(9) .
B6 B7 1.810(10) .
B7 C1 1.537(9) .
B7 B8 1.797(12) .
B7 B11 1.798(10) .
B8 B9 1.755(11) .
B8 B10 1.764(10) .
B8 B11 1.793(10) .
B9 C3 1.620(9) .
B9 B10 1.806(9) .
B10 B11 1.737(9) .
C1 C11 1.520(9) .
C11 C14 1.499(10) .
C11 C12 1.586(12) .
C11 C13 1.598(11) .
C14 C15 1.402(11) .
C14 C18 1.419(10) .
C15 C16 1.438(11) .
C16 C17 1.347(11) .
C17 C18 1.458(9) .
O1 C21 1.433(9) .
O1 C24 1.436(9) .
O1 C24' 1.437(10) .
O1 C21' 1.439(10) .
C21 C22 1.535(9) .
C22 C23 1.527(9) .
C23 C24 1.540(9) .
C21' C22' 1.535(9) .
C22' C23' 1.530(9) .
C23' C24' 1.538(9) .
O2 C28 1.420(8) .
O2 C25 1.422(8) .
C25 C26 1.529(9) .
C26 C27 1.509(10) .
C27 C28 1.525(9) .
O3 C32 1.377(9) .
O3 C29 1.385(9) .
C29 C30 1.505(9) .
C30 C31 1.507(9) .
C31 C32 1.500(9) .
O4 C33 1.405(7) .
O4 C36 1.414(7) .
C33 C34 1.512(8) .
C34 C35 1.513(8) .
C35 C36 1.492(8) .

loop_
_platon_squeeze_void_nr
_platon_squeeze_void_average_x
_platon_squeeze_void_average_y
_platon_squeeze_void_average_z
_platon_squeeze_void_volume
_platon_squeeze_void_count_electrons
1 0.000 0.000 0.500 27.7 0.3
2 0.250 0.251 0.250 202.2 23.3
3 0.500 0.000 0.000 27.7 0.4
4 0.750 -0.251 0.750 202.3 22.8
